data_2102749
loop_
_publ_author_name
'Redhammer, G\"unther J.'

_publ_section_title
;
 Temperature-dependent crystal structure refinement and ^57^Fe
 M\"ossbauer spectroscopy of Cu~2~Fe~2~Ge~4~O~13~
;
_journal_coeditor_code WS5044
_journal_issue 1
_journal_name_full 'Acta Crystallographica Section B'
_journal_page_first 4
_journal_page_last 16
_journal_paper_doi 10.1107/S0108768106051652
_journal_volume 63
_journal_year 2007
_chemical_formula_moiety 'Cu2 Fe2 Ge4 O13'
_chemical_formula_sum 'Cu2 Fe2 Ge4 O13'
_chemical_formula_weight 737.14
_space_group_crystal_system monoclinic
_space_group_IT_number 11
_space_group_name_Hall '-P 2yb'
_symmetry_space_group_name_Hall '-P 2yb'
_symmetry_space_group_name_H-M 'P 1 21/m 1'
_audit_creation_method 'WinGX routine CIF_UPDATE'
_cell_angle_alpha 90
_cell_angle_beta 96.22(2)
_cell_angle_gamma 90
_cell_formula_units_Z 2
_cell_length_a 12.0971(8)
_cell_length_b 8.5205(7)
_cell_length_c 4.8803(5)
_cell_measurement_reflns_used 4318
_cell_measurement_temperature 528(2)
_cell_measurement_theta_max 27.94
_cell_measurement_theta_min 2.94
_cell_volume 500.07(8)
_computing_cell_refinement 'STOE X-Area (Stoe & Cie, 2002)'
_computing_data_collection 'STOE X-Area (Stoe & Cie, 2002)'
_computing_data_reduction 'Stoe X-Area (Stoe & Cie, 2002)'
_computing_molecular_graphics 'Diamond 3.0 Bradenburg & Berndt 1999)'
_computing_publication_material 'Wingx 1.70.00 (Farrugia, 1999)'
_computing_structure_refinement 'SHELXL-97 (Sheldrick, 1997)'
_computing_structure_solution 'SHELXS-97 (Sheldrick, 1997)'
_diffrn_measured_fraction_theta_full 0.91
_diffrn_measured_fraction_theta_max 0.91
_diffrn_measurement_device one-circle-diffractometer
_diffrn_measurement_device_type 'STOE IPDS-I'
_diffrn_measurement_method 'rotation method, \f'
_diffrn_radiation_type MoK\a
_diffrn_radiation_wavelength 0.71073
_diffrn_reflns_av_R_equivalents 0.0377
_diffrn_reflns_limit_h_max 15
_diffrn_reflns_limit_h_min -15
_diffrn_reflns_limit_k_max 11
_diffrn_reflns_limit_k_min -11
_diffrn_reflns_limit_l_max 5
_diffrn_reflns_limit_l_min -5
_diffrn_reflns_number 4513
_diffrn_reflns_theta_full 27.94
_diffrn_reflns_theta_max 27.94
_diffrn_reflns_theta_min 2.93
_diffrn_standards_decay_% 0
_diffrn_standards_interval_count 0
_diffrn_standards_interval_time 0
_diffrn_standards_number 0
_exptl_absorpt_coefficient_mu 18.91
_exptl_absorpt_correction_T_max 0.25
_exptl_absorpt_correction_T_min 0.12
_exptl_absorpt_correction_type numerical
_exptl_absorpt_process_details 'via equivalents using Stoe X-SHAPE and X-RED (Stoe & Cie 1996)'
_exptl_crystal_colour 'pale green'
_exptl_crystal_density_diffrn 4.896
_exptl_crystal_density_method 'not measured'
_exptl_crystal_description prismatic
_exptl_crystal_F_000 684
_exptl_crystal_size_max 0.12
_exptl_crystal_size_mid 0.11
_exptl_crystal_size_min 0.08
_refine_diff_density_max 1.001
_refine_diff_density_min -0.701
_refine_ls_extinction_coef 0.0212(8)
_refine_ls_extinction_expression Fc^*^=kFc[1+0.001xFc^2^\l^3^/sin(2\q)]^-1/4^
_refine_ls_extinction_method SHELXL
_refine_ls_goodness_of_fit_ref 0.975
_refine_ls_hydrogen_treatment noref
_refine_ls_matrix_type full
_refine_ls_number_parameters 110
_refine_ls_number_reflns 1167
_refine_ls_number_restraints 1
_refine_ls_restrained_S_all 0.975
_refine_ls_R_factor_gt 0.0255
_refine_ls_shift/su_max 0.001
_refine_ls_structure_factor_coef Fsqd
_refine_ls_weighting_details 'calc w=1/[\s^2^(Fo^2^)+(0.0309P)^2^+0.0000P] where P=(Fo^2^+2Fc^2^)/3'
_refine_ls_weighting_scheme calc
_refine_ls_wR_factor_ref 0.0544
_reflns_number_gt 949
_reflns_number_total 1167
_reflns_threshold_expression >2sigma(I)
_cod_data_source_file ws5044.cif
_cod_data_source_block cf9_300
_cod_original_sg_symbol_H-M 'P 21/m'
_cod_database_code 2102749

loop_
_symmetry_equiv_pos_as_xyz
'x, y, z'
'-x, y+1/2, -z'
'-x, -y, -z'
'x, -y-1/2, z'

loop_
_atom_site_type_symbol
_atom_site_label
_atom_site_fract_x
_atom_site_fract_y
_atom_site_fract_z
_atom_site_U_iso_or_equiv
_atom_site_adp_type
_atom_site_calc_flag
_atom_site_refinement_flags
_atom_site_occupancy
Ge Ge1 0.24013(5) 0.25 0.49253(15) 0.00790(17) Uani d S 1
Ge Ge2 0.74727(5) 0.25 0.33601(15) 0.00811(17) Uani d S 1
Ge Ge3 -0.00513(5) 0.25 0.40419(15) 0.00966(17) Uani d SD 1
Ge Ge4 0.51257(5) 0.25 0.60660(15) 0.00699(16) Uani d S 1
Fe Fe1 0.37571(5) 0.06146(7) 1.04840(15) 0.00805(16) Uani d . 1
Cu Cu1 0.12532(4) -0.00333(8) 1.04367(14) 0.01626(17) Uani d . 1
O O1 0.3322(3) 0.25 0.7947(11) 0.0106(9) Uani d S 1
O O2 0.6524(4) 0.25 0.5669(12) 0.0213(12) Uani d S 1
O O3 0.1131(4) 0.25 0.6433(12) 0.0141(10) Uani d S 1
O O4 0.2480(2) 0.0836(4) 0.2843(8) 0.0133(7) Uani d . 1
O O5 0.8719(3) 0.25 0.5646(12) 0.0132(10) Uani d S 1
O O6 0.5042(2) 0.0755(4) 0.7922(8) 0.0121(7) Uani d . 1
O O7 0.7427(3) 0.0813(4) 0.1327(8) 0.0133(7) Uani d . 1
O O8 0.4361(4) 0.25 0.2831(11) 0.0114(9) Uani d S 1
O O9 -0.0030(3) 0.0833(3) 0.2002(8) 0.0239(9) Uani d D 1

loop_
_atom_site_aniso_label
_atom_site_aniso_U_11
_atom_site_aniso_U_22
_atom_site_aniso_U_33
_atom_site_aniso_U_12
_atom_site_aniso_U_13
_atom_site_aniso_U_23
Ge1 0.0050(3) 0.0079(3) 0.0104(4) 0 -0.0009(2) 0
Ge2 0.0051(3) 0.0072(3) 0.0120(4) 0 0.0008(2) 0
Ge3 0.0045(3) 0.0127(3) 0.0117(4) 0 0.0007(2) 0
Ge4 0.0064(3) 0.0061(3) 0.0083(4) 0 -0.0001(2) 0
Fe1 0.0060(3) 0.0064(3) 0.0118(4) 0.0007(2) 0.0010(2) -0.0001(3)
Cu1 0.0058(2) 0.0202(3) 0.0228(4) -0.0019(2) 0.00150(19) -0.0102(3)
O1 0.0078(18) 0.006(2) 0.017(3) 0 -0.0027(16) 0
O2 0.012(2) 0.034(3) 0.019(4) 0 0.0057(19) 0
O3 0.0057(18) 0.022(2) 0.014(3) 0 0.0021(16) 0
O4 0.0063(13) 0.0151(17) 0.018(2) -0.0038(11) 0.0018(11) -0.0057(14)
O5 0.0030(17) 0.020(2) 0.017(3) 0 0.0038(16) 0
O6 0.0086(13) 0.0098(15) 0.018(2) 0.0037(11) 0.0030(12) 0.0068(14)
O7 0.0112(14) 0.0085(15) 0.020(2) -0.0010(11) 0.0010(12) -0.0070(14)
O8 0.012(2) 0.009(2) 0.012(3) 0 -0.0021(17) 0
O9 0.0118(15) 0.031(2) 0.028(3) 0.0007(14) 0.0003(14) -0.0176(19)

loop_
_atom_type_symbol
_atom_type_description
_atom_type_scat_dispersion_real
_atom_type_scat_dispersion_imag
_atom_type_scat_source
Cu Cu 0.3201 1.2651 'International Tables Vol C Tables 4.2.6.8 and 6.1.1.4'
Fe Fe 0.3463 0.8444 'International Tables Vol C Tables 4.2.6.8 and 6.1.1.4'
Ge Ge 0.1547 1.8001 'International Tables Vol C Tables 4.2.6.8 and 6.1.1.4'
O O 0.0106 0.006 'International Tables Vol C Tables 4.2.6.8 and 6.1.1.4'

loop_
_geom_angle_atom_site_label_1
_geom_angle_atom_site_label_2
_geom_angle_atom_site_label_3
_geom_angle_site_symmetry_1
_geom_angle_site_symmetry_3
_geom_angle
O1 Ge1 O4 . . 114.77(13)
O1 Ge1 O4 . 4_565 114.77(13)
O4 Ge1 O4 . 4_565 108.0(3)
O1 Ge1 O3 . . 98.7(2)
O4 Ge1 O3 . . 110.14(13)
O4 Ge1 O3 4_565 . 110.14(13)
O2 Ge2 O7 . . 113.35(14)
O2 Ge2 O7 . 4_565 113.35(14)
O7 Ge2 O7 . 4_565 111.0(3)
O2 Ge2 O5 . . 99.9(3)
O7 Ge2 O5 . . 109.27(13)
O7 Ge2 O5 4_565 . 109.27(13)
O9 Ge3 O9 . 4_565 109.8(3)
O9 Ge3 O3 . . 108.76(15)
O9 Ge3 O3 4_565 . 108.76(15)
O9 Ge3 O5 . 1_455 108.77(15)
O9 Ge3 O5 4_565 1_455 108.77(15)
O3 Ge3 O5 . 1_455 112.0(2)
O2 Ge4 O8 . . 109.2(3)
O2 Ge4 O6 . 4_565 99.84(14)
O8 Ge4 O6 . 4_565 114.49(13)
O2 Ge4 O6 . . 99.84(14)
O8 Ge4 O6 . . 114.49(13)
O6 Ge4 O6 4_565 . 116.4(2)
O6 Fe1 O7 3_657 3_656 106.06(14)
O6 Fe1 O4 3_657 1_556 114.02(15)
O7 Fe1 O4 3_656 1_556 75.90(14)
O6 Fe1 O8 3_657 1_556 92.33(14)
O7 Fe1 O8 3_656 1_556 155.44(16)
O4 Fe1 O8 1_556 1_556 81.85(16)
O6 Fe1 O1 3_657 . 146.44(15)
O7 Fe1 O1 3_656 . 94.84(14)
O4 Fe1 O1 1_556 . 96.18(17)
O8 Fe1 O1 1_556 . 77.19(15)
O6 Fe1 O6 3_657 . 72.88(16)
O7 Fe1 O6 3_656 . 108.10(14)
O4 Fe1 O6 1_556 . 171.19(13)
O8 Fe1 O6 1_556 . 92.62(17)
O1 Fe1 O6 . . 75.82(15)
O9 Cu1 O4 3_556 1_556 178.23(17)
O9 Cu1 O9 3_556 1_556 77.55(9)
O4 Cu1 O9 1_556 1_556 102.00(12)
O9 Cu1 O7 3_556 3_656 102.23(13)
O4 Cu1 O7 1_556 3_656 78.11(14)
O9 Cu1 O7 1_556 3_656 176.55(18)

loop_
_geom_bond_atom_site_label_1
_geom_bond_atom_site_label_2
_geom_bond_site_symmetry_2
_geom_bond_distance
Ge1 O1 . 1.749(5)
Ge1 O4 . 1.753(3)
Ge1 O4 4_565 1.753(3)
Ge1 O3 . 1.775(5)
Ge2 O2 . 1.693(5)
Ge2 O7 . 1.744(3)
Ge2 O7 4_565 1.744(3)
Ge2 O5 . 1.776(5)
Ge3 O9 . 1.736(3)
Ge3 O9 4_565 1.736(3)
Ge3 O3 . 1.745(5)
Ge3 O5 1_455 1.754(5)
Ge4 O2 . 1.723(5)
Ge4 O8 . 1.741(5)
Ge4 O6 4_565 1.749(3)
Ge4 O6 . 1.749(3)
Fe1 O6 3_657 1.958(3)
Fe1 O7 3_656 2.009(3)
Fe1 O4 1_556 2.033(3)
Fe1 O8 1_556 2.061(3)
Fe1 O1 . 2.061(3)
Fe1 O6 . 2.101(3)
Cu1 O9 3_556 1.921(3)
Cu1 O4 1_556 1.937(3)
Cu1 O9 1_556 1.949(3)
Cu1 O7 3_656 2.008(3)
